data_7056953
loop_
_publ_author_name
'Kole\<sa Dobravc, Tanja'
'Maejima, Keiichi'
'Yoshikawa, Yutaka'
'Meden, Anton'
'Yasui, Hiroyuki'
'Perdih, Franc'

_publ_section_title
;
 Bis(picolinato) complexes of vanadium and zinc as potential antidiabetic
 agents: synthesis, structural elucidation and in vitro insulin-mimetic
 activity study
;
_journal_name_full 'New Journal of Chemistry'
_journal_paper_doi 10.1039/C7NJ04189F
_journal_year 2018
_chemical_formula_moiety 'C19 H20 N4 O7 Zn'
_chemical_formula_sum 'C19 H20 N4 O7 Zn'
_chemical_formula_weight 481.76
_space_group_crystal_system orthorhombic
_space_group_IT_number 52
_space_group_name_Hall '-P 2a 2bc'
_space_group_name_H-M_alt 'P n n a'
_symmetry_space_group_name_Hall '-P 2a 2bc'
_symmetry_space_group_name_H-M 'P n n a'
_atom_sites_solution_hydrogens mixed
_audit_creation_method SHELXL-2014/7
_audit_update_record
;
2017-09-12 deposited with the CCDC.
2018-01-24 downloaded from the CCDC.
;
_cell_angle_alpha 90
_cell_angle_beta 90
_cell_angle_gamma 90
_cell_formula_units_Z 4
_cell_length_a 7.9159(4)
_cell_length_b 18.3331(10)
_cell_length_c 13.4273(7)
_cell_measurement_reflns_used 2882
_cell_measurement_temperature 150(2)
_cell_measurement_theta_max 30.2610
_cell_measurement_theta_min 4.4370
_cell_volume 1948.61(18)
_computing_cell_refinement 'CrysAlis PRO (Agilent, 2011)'
_computing_data_collection 'CrysAlis PRO (Agilent, 2011)'
_computing_data_reduction 'CrysAlis PRO (Agilent, 2011)'
_computing_structure_refinement 'SHELXL-2014/7 (Sheldrick, 2015)'
_computing_structure_solution 'SHELXS-2014/7 (Sheldrick, 2015)'
_diffrn_ambient_temperature 150(2)
_diffrn_detector_area_resol_mean 10.4933
_diffrn_measured_fraction_theta_full 0.999
_diffrn_measured_fraction_theta_max 0.999
_diffrn_measurement_device_type 'SuperNova, Dual, Cu at zero, Atlas'
_diffrn_measurement_method '\w scans'
_diffrn_radiation_monochromator Mirror
_diffrn_radiation_source 'SuperNova (Mo) X-ray Source'
_diffrn_radiation_type MoK\a
_diffrn_radiation_wavelength 0.71073
_diffrn_reflns_av_R_equivalents 0.0278
_diffrn_reflns_av_unetI/netI 0.0275
_diffrn_reflns_Laue_measured_fraction_full 0.999
_diffrn_reflns_Laue_measured_fraction_max 0.999
_diffrn_reflns_limit_h_max 10
_diffrn_reflns_limit_h_min -10
_diffrn_reflns_limit_k_max 22
_diffrn_reflns_limit_k_min -23
_diffrn_reflns_limit_l_max 17
_diffrn_reflns_limit_l_min -16
_diffrn_reflns_number 7918
_diffrn_reflns_point_group_measured_fraction_full 0.999
_diffrn_reflns_point_group_measured_fraction_max 0.999
_diffrn_reflns_theta_full 25.242
_diffrn_reflns_theta_max 27.481
_diffrn_reflns_theta_min 2.987
_exptl_absorpt_coefficient_mu 1.313
_exptl_absorpt_correction_T_max 1.00000
_exptl_absorpt_correction_T_min 0.69828
_exptl_absorpt_correction_type multi-scan
_exptl_absorpt_process_details '(CrysAlis PRO; Agilent, 2013)'
_exptl_crystal_colour colorless
_exptl_crystal_density_diffrn 1.642
_exptl_crystal_description block
_exptl_crystal_F_000 992
_exptl_crystal_size_max 0.400
_exptl_crystal_size_mid 0.200
_exptl_crystal_size_min 0.200
_refine_diff_density_max 0.414
_refine_diff_density_min -0.386
_refine_diff_density_rms 0.063
_refine_ls_extinction_coef 0.0031(4)
_refine_ls_extinction_expression Fc^*^=kFc[1+0.001xFc^2^\l^3^/sin(2\q)]^-1/4^
_refine_ls_extinction_method 'SHELXL-2014/7 (Sheldrick, 2015)'
_refine_ls_goodness_of_fit_ref 1.045
_refine_ls_hydrogen_treatment mixed
_refine_ls_matrix_type full
_refine_ls_number_parameters 149
_refine_ls_number_reflns 2238
_refine_ls_number_restraints 1
_refine_ls_restrained_S_all 1.045
_refine_ls_R_factor_all 0.0353
_refine_ls_R_factor_gt 0.0278
_refine_ls_shift/su_max 0.000
_refine_ls_shift/su_mean 0.000
_refine_ls_structure_factor_coef Fsqd
_refine_ls_weighting_details 'w=1/[\s^2^(Fo^2^)+(0.0389P)^2^+0.7965P] where P=(Fo^2^+2Fc^2^)/3'
_refine_ls_weighting_scheme calc
_refine_ls_wR_factor_gt 0.0735
_refine_ls_wR_factor_ref 0.0790
_reflns_Friedel_coverage 0.000
_reflns_number_gt 1834
_reflns_number_total 2238
_reflns_threshold_expression 'I > 2\s(I)'
_cod_data_source_file c7nj04189f2.cif
_cod_data_source_block 11
_cod_database_code 7056953
_shelx_shelxl_version_number 2014/7
_shelx_space_group_comment
;
The symmetry employed for this shelxl refinement is uniquely defined
by the following loop, which should always be used as a source of
symmetry information in preference to the above space-group names.
They are only intended as comments.
;
_shelx_estimated_absorpt_t_min 0.622
_shelx_estimated_absorpt_t_max 0.779

loop_
_space_group_symop_operation_xyz
'x, y, z'
'-x+1/2, -y, z'
'-x+1/2, y+1/2, -z+1/2'
'x, -y+1/2, -z+1/2'
'-x, -y, -z'
'x-1/2, y, -z'
'x-1/2, -y-1/2, z-1/2'
'-x, y-1/2, z-1/2'

loop_
_atom_site_label
_atom_site_type_symbol
_atom_site_fract_x
_atom_site_fract_y
_atom_site_fract_z
_atom_site_U_iso_or_equiv
_atom_site_adp_type
_atom_site_occupancy
_atom_site_site_symmetry_order
_atom_site_calc_flag
_atom_site_refinement_flags_posn
_atom_site_refinement_flags_adp
_atom_site_refinement_flags_occupancy
Zn1 Zn 0.7500 0.5000 0.13803(2) 0.01453(11) Uani 1 2 d S T P
O1 O 0.51270(14) 0.55147(6) 0.13426(8) 0.0168(3) Uani 1 1 d . . .
O2 O 0.39026(15) 0.66072(7) 0.12990(9) 0.0233(3) Uani 1 1 d . . .
O3 O 0.56902(15) 0.77613(7) 0.12204(11) 0.0272(3) Uani 1 1 d . . .
H3 H 0.4805 0.7509 0.1246 0.041 Uiso 1 1 calc R U .
O4 O 0.7500 0.5000 -0.02267(14) 0.0236(4) Uani 1 2 d DS T P
H4A H 0.826(2) 0.5157(12) -0.0586(14) 0.035 Uiso 1 1 d D U .
N1 N 0.82380(17) 0.61175(7) 0.12751(9) 0.0145(3) Uani 1 1 d . . .
N2 N 0.7500 0.5000 0.29893(15) 0.0158(4) Uani 1 2 d S T P
N3 N 0.7500 0.5000 0.61059(17) 0.0231(5) Uani 1 2 d S T P
C1 C 0.5169(2) 0.62067(9) 0.13038(11) 0.0164(3) Uani 1 1 d . . .
C2 C 0.6883(2) 0.65614(9) 0.12630(11) 0.0148(3) Uani 1 1 d . . .
C3 C 0.7048(2) 0.73170(10) 0.12172(13) 0.0185(4) Uani 1 1 d . . .
C4 C 0.8678(2) 0.76148(10) 0.11663(13) 0.0229(4) Uani 1 1 d . . .
H4 H 0.8835 0.8128 0.1131 0.027 Uiso 1 1 calc R U .
C5 C 1.0039(2) 0.71544(10) 0.11680(13) 0.0217(4) Uani 1 1 d . . .
H5 H 1.1152 0.7346 0.1130 0.026 Uiso 1 1 calc R U .
C6 C 0.9789(2) 0.64048(10) 0.12260(12) 0.0173(3) Uani 1 1 d . . .
H6 H 1.0741 0.6090 0.1231 0.021 Uiso 1 1 calc R U .
C7 C 0.6819(2) 0.55473(9) 0.35265(12) 0.0188(4) Uani 1 1 d . . .
H7 H 0.6316 0.5940 0.3174 0.023 Uiso 1 1 calc R U .
C8 C 0.6802(2) 0.55753(9) 0.45448(13) 0.0193(4) Uani 1 1 d . . .
H8 H 0.6319 0.5984 0.4873 0.023 Uiso 1 1 calc R U .
C9 C 0.7500 0.5000 0.51129(18) 0.0180(5) Uani 1 2 d S T P
C10 C 0.6944(3) 0.56359(11) 0.66696(14) 0.0322(5) Uani 1 1 d . . .
H10A H 0.7263 0.5577 0.7370 0.048 Uiso 1 1 calc R U .
H10B H 0.5714 0.5683 0.6618 0.048 Uiso 1 1 calc R U .
H10C H 0.7483 0.6075 0.6399 0.048 Uiso 1 1 calc R U .

loop_
_atom_site_aniso_label
_atom_site_aniso_U_11
_atom_site_aniso_U_22
_atom_site_aniso_U_33
_atom_site_aniso_U_23
_atom_site_aniso_U_13
_atom_site_aniso_U_12
Zn1 0.01411(16) 0.01093(17) 0.01857(18) 0.000 0.000 0.00017(9)
O1 0.0142(5) 0.0129(6) 0.0233(6) 0.0007(4) -0.0005(4) -0.0019(4)
O2 0.0138(6) 0.0193(6) 0.0367(7) -0.0003(5) -0.0009(5) 0.0017(5)
O3 0.0176(6) 0.0142(6) 0.0498(8) -0.0007(6) -0.0014(6) 0.0032(5)
O4 0.0207(9) 0.0321(11) 0.0180(9) 0.000 0.000 -0.0117(8)
N1 0.0147(7) 0.0131(7) 0.0157(6) 0.0007(5) -0.0011(5) 0.0000(5)
N2 0.0190(10) 0.0124(10) 0.0159(10) 0.000 0.000 0.0001(7)
N3 0.0227(11) 0.0294(13) 0.0172(10) 0.000 0.000 0.0052(8)
C1 0.0145(7) 0.0183(8) 0.0165(8) -0.0004(6) -0.0006(6) -0.0008(6)
C2 0.0137(7) 0.0155(8) 0.0153(8) -0.0001(6) -0.0014(6) 0.0003(6)
C3 0.0176(7) 0.0164(9) 0.0215(8) -0.0011(7) -0.0021(7) 0.0008(7)
C4 0.0231(8) 0.0129(8) 0.0328(9) 0.0009(7) -0.0005(8) -0.0031(7)
C5 0.0150(8) 0.0223(9) 0.0279(9) 0.0003(7) -0.0001(7) -0.0042(7)
C6 0.0133(7) 0.0180(8) 0.0205(8) 0.0009(6) 0.0000(6) 0.0013(6)
C7 0.0201(8) 0.0146(9) 0.0215(8) 0.0006(6) -0.0001(7) 0.0008(7)
C8 0.0202(8) 0.0159(9) 0.0217(8) -0.0026(6) 0.0001(7) 0.0025(7)
C9 0.0136(11) 0.0210(13) 0.0196(12) 0.000 0.000 -0.0021(9)
C10 0.0375(11) 0.0380(12) 0.0210(9) -0.0072(9) -0.0009(9) 0.0078(9)

loop_
_atom_type_symbol
_atom_type_description
_atom_type_scat_dispersion_real
_atom_type_scat_dispersion_imag
_atom_type_scat_source
C C 0.0033 0.0016 'International Tables Vol C Tables 4.2.6.8 and 6.1.1.4'
H H 0.0000 0.0000 'International Tables Vol C Tables 4.2.6.8 and 6.1.1.4'
N N 0.0061 0.0033 'International Tables Vol C Tables 4.2.6.8 and 6.1.1.4'
O O 0.0106 0.0060 'International Tables Vol C Tables 4.2.6.8 and 6.1.1.4'
Zn Zn 0.2839 1.4301 'International Tables Vol C Tables 4.2.6.8 and 6.1.1.4'

loop_
_geom_angle_atom_site_label_1
_geom_angle_atom_site_label_2
_geom_angle_atom_site_label_3
_geom_angle
_geom_angle_site_symmetry_1
_geom_angle_site_symmetry_3
O1 Zn1 O1 177.24(6) . 2_665
O1 Zn1 N1 79.18(5) . .
O1 Zn1 N1 100.64(5) 2_665 .
O1 Zn1 N1 100.64(5) . 2_665
O1 Zn1 N1 79.18(5) 2_665 2_665
N1 Zn1 N1 172.41(7) . 2_665
O1 Zn1 O4 88.62(3) . .
O1 Zn1 O4 88.62(3) 2_665 .
N1 Zn1 O4 86.21(3) . .
N1 Zn1 O4 86.21(3) 2_665 .
O1 Zn1 N2 91.38(3) . .
O1 Zn1 N2 91.38(3) 2_665 .
N1 Zn1 N2 93.79(3) . .
N1 Zn1 N2 93.79(3) 2_665 .
O4 Zn1 N2 180.0 . .
C1 O1 Zn1 115.20(10) . .
C3 O3 H3 109.5 . .
Zn1 O4 H4A 125.8(16) . .
C6 N1 C2 119.50(15) . .
C6 N1 Zn1 129.23(11) . .
C2 N1 Zn1 111.28(11) . .
C7 N2 C7 115.3(2) 2_665 .
C7 N2 Zn1 122.34(10) 2_665 .
C7 N2 Zn1 122.35(10) . .
C9 N3 C10 121.28(11) . .
C9 N3 C10 121.28(11) . 2_665
C10 N3 C10 117.4(2) . 2_665
O2 C1 O1 124.69(15) . .
O2 C1 C2 118.14(15) . .
O1 C1 C2 117.17(14) . .
N1 C2 C3 121.80(16) . .
N1 C2 C1 117.15(15) . .
C3 C2 C1 121.05(15) . .
O3 C3 C2 121.72(15) . .
O3 C3 C4 119.88(15) . .
C2 C3 C4 118.40(16) . .
C5 C4 C3 118.93(16) . .
C5 C4 H4 120.5 . .
C3 C4 H4 120.5 . .
C4 C5 C6 119.83(15) . .
C4 C5 H5 120.1 . .
C6 C5 H5 120.1 . .
N1 C6 C5 121.53(15) . .
N1 C6 H6 119.2 . .
C5 C6 H6 119.2 . .
N2 C7 C8 124.50(16) . .
N2 C7 H7 117.8 . .
C8 C7 H7 117.8 . .
C7 C8 C9 120.49(16) . .
C7 C8 H8 119.8 . .
C9 C8 H8 119.8 . .
N3 C9 C8 122.65(11) . .
N3 C9 C8 122.65(11) . 2_665
C8 C9 C8 114.7(2) . 2_665
N3 C10 H10A 109.5 . .
N3 C10 H10B 109.5 . .
H10A C10 H10B 109.5 . .
N3 C10 H10C 109.5 . .
H10A C10 H10C 109.5 . .
H10B C10 H10C 109.5 . .

loop_
_geom_bond_atom_site_label_1
_geom_bond_atom_site_label_2
_geom_bond_distance
_geom_bond_site_symmetry_2
Zn1 O1 2.1028(11) .
Zn1 O1 2.1029(11) 2_665
Zn1 N1 2.1350(14) .
Zn1 N1 2.1350(14) 2_665
Zn1 O4 2.1578(19) .
Zn1 N2 2.161(2) .
O1 C1 1.270(2) .
O2 C1 1.243(2) .
O3 C3 1.349(2) .
O3 H3 0.8400 .
O4 H4A 0.825(9) .
N1 C6 1.337(2) .
N1 C2 1.347(2) .
N2 C7 1.348(2) 2_665
N2 C7 1.348(2) .
N3 C9 1.333(3) .
N3 C10 1.458(2) .
N3 C10 1.458(2) 2_665
C1 C2 1.506(2) .
C2 C3 1.393(2) .
C3 C4 1.403(2) .
C4 C5 1.368(2) .
C4 H4 0.9500 .
C5 C6 1.391(3) .
C5 H5 0.9500 .
C6 H6 0.9500 .
C7 C8 1.368(2) .
C7 H7 0.9500 .
C8 C9 1.414(2) .
C8 H8 0.9500 .
C9 C8 1.414(2) 2_665
C10 H10A 0.9800 .
C10 H10B 0.9800 .
C10 H10C 0.9800 .

loop_
_geom_hbond_atom_site_label_D
_geom_hbond_atom_site_label_H
_geom_hbond_atom_site_label_A
_geom_hbond_distance_DH
_geom_hbond_distance_HA
_geom_hbond_distance_DA
_geom_hbond_angle_DHA
_geom_hbond_site_symmetry_A
O3 H3 O2 0.84 1.80 2.5476(17) 146.7 .
O4 H4A O1 0.825(9) 1.907(10) 2.7312(15) 176(2) 6_655
C5 H5 O2 0.95 2.57 3.224(2) 125.8 1_655
C7 H7 O3 0.95 2.56 3.245(2) 128.9 4_565

loop_
_geom_torsion_atom_site_label_1
_geom_torsion_atom_site_label_2
_geom_torsion_atom_site_label_3
_geom_torsion_atom_site_label_4
_geom_torsion
_geom_torsion_site_symmetry_1
_geom_torsion_site_symmetry_4
Zn1 O1 C1 O2 -178.32(12) . .
Zn1 O1 C1 C2 1.56(17) . .
C6 N1 C2 C3 -1.1(2) . .
Zn1 N1 C2 C3 178.75(12) . .
C6 N1 C2 C1 179.06(14) . .
Zn1 N1 C2 C1 -1.10(16) . .
O2 C1 C2 N1 179.61(14) . .
O1 C1 C2 N1 -0.3(2) . .
O2 C1 C2 C3 -0.2(2) . .
O1 C1 C2 C3 179.87(14) . .
N1 C2 C3 O3 -178.98(14) . .
C1 C2 C3 O3 0.9(2) . .
N1 C2 C3 C4 1.1(2) . .
C1 C2 C3 C4 -179.10(15) . .
O3 C3 C4 C5 179.74(16) . .
C2 C3 C4 C5 -0.3(3) . .
C3 C4 C5 C6 -0.4(3) . .
C2 N1 C6 C5 0.4(2) . .
Zn1 N1 C6 C5 -179.44(12) . .
C4 C5 C6 N1 0.4(3) . .
C7 N2 C7 C8 0.65(13) 2_665 .
Zn1 N2 C7 C8 -179.34(13) . .
N2 C7 C8 C9 -1.3(3) . .
C10 N3 C9 C8 -6.97(13) . .
C10 N3 C9 C8 173.03(13) 2_665 .
C10 N3 C9 C8 173.03(13) . 2_665
C10 N3 C9 C8 -6.97(13) 2_665 2_665
C7 C8 C9 N3 -179.40(12) . .
C7 C8 C9 C8 0.60(12) . 2_665
